data_7213080
loop_
_publ_author_name
'Balnaves, Andrew S.'
'Gelbrich, Thomas'
'Hursthouse, Michael B.'
'Light, Mark E.'
'Palmer, Michael J.'
'Percy, Jonathan M.'

_publ_section_title
;
 The generation of difluoroenolates from trifluoroethanol and reproducible
 syntheses of \a,\a-difluoro-\b-hydroxy ketones
;
_journal_issue 17
_journal_name_full 'Journal of the Chemical Society, Perkin Transactions 1'
_journal_page_first 2525
_journal_paper_doi 10.1039/a902966d
_journal_year 1999
_chemical_formula_sum 'C17 H22 F2 N2 O6'
_chemical_formula_weight 388.37
_chemical_name_systematic
;
 ?
;
_space_group_IT_number 14
_symmetry_cell_setting monoclinic
_symmetry_space_group_name_Hall '-P 2yn'
_symmetry_space_group_name_H-M 'P 1 21/n 1'
_atom_sites_solution_hydrogens geom
_atom_sites_solution_primary direct
_atom_sites_solution_secondary difmap
_audit_creation_method SHELXL
_cell_angle_alpha 90.00
_cell_angle_beta 103.0745(16)
_cell_angle_gamma 90.00
_cell_formula_units_Z 4
_cell_length_a 7.7241(3)
_cell_length_b 25.4363(8)
_cell_length_c 10.1058(4)
_cell_measurement_reflns_used na
_cell_measurement_temperature 423(2)
_cell_measurement_theta_max na
_cell_measurement_theta_min na
_cell_volume 1934.04(12)
_computing_cell_refinement 'DENZO and COLLECT'
_computing_data_collection
;
DENZO (Otwinowski and MInor, 1997), COLLECT (Hooft, 1998)
;
_computing_data_reduction 'DENZO and COLLECT'
_computing_molecular_graphics ORTEP
_computing_publication_material CIFTAB
_computing_structure_refinement 'SHELXL-96 (Sheldrick, 1996)'
_computing_structure_solution 'SHELXS-96 (Sheldrick, 1990)'
_diffrn_ambient_temperature 423(2)
_diffrn_measurement_device 'Enraf Nonius KCCD area detector'
_diffrn_measurement_method 'Phi and Omega scans to fill Ewald sphere'
_diffrn_radiation_monochromator graphite
_diffrn_radiation_source 'Enraf Nonius FR591 rotating anode'
_diffrn_radiation_type MoK\a
_diffrn_radiation_wavelength 0.71073
_diffrn_reflns_av_R_equivalents 0.0556
_diffrn_reflns_av_sigmaI/netI 0.0416
_diffrn_reflns_limit_h_max 9
_diffrn_reflns_limit_h_min -9
_diffrn_reflns_limit_k_max 30
_diffrn_reflns_limit_k_min -30
_diffrn_reflns_limit_l_max 12
_diffrn_reflns_limit_l_min -12
_diffrn_reflns_number 24046
_diffrn_reflns_theta_max 26.39
_diffrn_reflns_theta_min 3.01
_diffrn_standards_decay_% na
_diffrn_standards_interval_count na
_diffrn_standards_interval_time na
_diffrn_standards_number 'not measured'
_exptl_absorpt_coefficient_mu 0.113
_exptl_absorpt_correction_type none
_exptl_crystal_density_diffrn 1.334
_exptl_crystal_density_meas ?
_exptl_crystal_density_method 'not measured'
_exptl_crystal_F_000 816
_exptl_crystal_size_max 0.20
_exptl_crystal_size_mid 0.10
_exptl_crystal_size_min 0.10
_refine_diff_density_max 0.834
_refine_diff_density_min -0.347
_refine_diff_density_rms 0.050
_refine_ls_extinction_coef 0.0068(17)
_refine_ls_extinction_expression Fc^*^=kFc[1+0.001xFc^2^\l^3^/sin(2\q)]^-1/4^
_refine_ls_extinction_method SHELXL
_refine_ls_goodness_of_fit_all 1.021
_refine_ls_goodness_of_fit_obs 1.082
_refine_ls_hydrogen_treatment refine
_refine_ls_matrix_type full
_refine_ls_number_parameters 252
_refine_ls_number_reflns 3911
_refine_ls_number_restraints 0
_refine_ls_restrained_S_all 1.021
_refine_ls_restrained_S_obs 1.082
_refine_ls_R_factor_all 0.0763
_refine_ls_R_factor_obs 0.0570
_refine_ls_shift/esd_max 0.000
_refine_ls_shift/esd_mean 0.000
_refine_ls_structure_factor_coef Fsqd
_refine_ls_weighting_details 'w=1/[\s^2^(Fo^2^)+(0.0680P)^2^+1.4434P] where P=(Fo^2^+2Fc^2^)/3'
_refine_ls_weighting_scheme calc
_refine_ls_wR_factor_all 0.1512
_refine_ls_wR_factor_obs 0.1401
_reflns_number_observed 3035
_reflns_number_total 3911
_reflns_observed_criterion >2sigma(I)
_cod_data_source_file 902966Dsup1.cif
_cod_data_source_block 6E
_cod_depositor_comments
;
The following automatic conversions were performed:

'_symmetry_cell_setting' value 'Monoclinic' changed to 'monoclinic'
according to /home/saulius/struct/CIF-dictionaries/cif_core.dic
dictionary named 'cif_core.dic' version 2.4.2 from 2011-04-26.

Automatic conversion script
Id: cif_fix_values 1891 2012-01-12 08:04:46Z andrius 

The following automatic conversions were performed:

'_exptl_crystal_density_meas' value 'not measured' was changed to '?'
- the value is perceived as not measured.

Automatic conversion script
Id: cif_fix_values 3008 2015-01-20 13:52:24Z robertas 

The following automatic conversions were performed:

'_refine_ls_weighting_scheme' value 'calc
w=1/[\s^2^(Fo^2^)+(0.0680P)^2^+1.4434P] where P=(Fo^2^+2Fc^2^)/3' was
changed to 'calc'. New tag '_refine_ls_weighting_details' was
created. The value of the new tag was set to
'w=1/[\s^2^(Fo^2^)+(0.0680P)^2^+1.4434P] where P=(Fo^2^+2Fc^2^)/3'.

Automatic conversion script
Id: cif_fix_values 3143 2015-03-26 13:38:13Z robertas 
;
_cod_original_sg_symbol_H-M P2(1)/n
_cod_database_code 7213080

loop_
_symmetry_equiv_pos_as_xyz
'x, y, z'
'-x+1/2, y+1/2, -z+1/2'
'-x, -y, -z'
'x-1/2, -y-1/2, z-1/2'

loop_
_atom_site_aniso_label
_atom_site_aniso_U_11
_atom_site_aniso_U_22
_atom_site_aniso_U_33
_atom_site_aniso_U_23
_atom_site_aniso_U_13
_atom_site_aniso_U_12
F1 0.0295(7) 0.0311(7) 0.0740(11) 0.0048(7) 0.0124(6) 0.0054(5)
O2 0.0251(7) 0.0265(8) 0.0437(9) -0.0030(6) 0.0038(6) -0.0011(6)
O4 0.0352(9) 0.0309(9) 0.0465(10) 0.0042(7) 0.0047(8) 0.0077(7)
F2 0.0628(9) 0.0438(8) 0.0366(8) -0.0140(6) 0.0247(7) -0.0198(7)
O3 0.0470(9) 0.0412(9) 0.0294(9) -0.0057(7) 0.0057(7) -0.0077(7)
O1 0.0297(8) 0.0331(9) 0.0774(13) -0.0125(8) 0.0017(8) 0.0062(7)
N2 0.0401(11) 0.0362(12) 0.0602(14) -0.0122(11) 0.0182(10) -0.0129(9)
N1 0.0242(9) 0.0356(11) 0.0661(14) -0.0158(10) 0.0040(9) 0.0019(8)
C13 0.0286(10) 0.0321(11) 0.0281(11) 0.0005(9) 0.0031(8) -0.0004(9)
C14 0.0301(11) 0.0282(11) 0.0387(12) 0.0030(9) 0.0070(9) 0.0013(9)
C11 0.0270(10) 0.0267(11) 0.0284(11) -0.0001(8) 0.0042(8) 0.0019(8)
C9 0.0221(9) 0.0300(11) 0.0300(12) -0.0010(9) 0.0013(8) 0.0018(8)
C15 0.0272(10) 0.0295(11) 0.0441(13) -0.0079(10) 0.0098(9) -0.0059(9)
C17 0.0274(10) 0.0364(12) 0.0318(12) 0.0021(9) 0.0007(9) 0.0005(9)
C12 0.0223(9) 0.0284(11) 0.0295(11) -0.0004(8) 0.0058(8) 0.0009(8)
C16 0.0250(10) 0.0429(13) 0.0345(12) -0.0058(10) -0.0003(9) -0.0038(9)
C10 0.0323(11) 0.0288(11) 0.0298(11) -0.0007(9) 0.0092(9) 0.0019(9)
C6 0.0281(10) 0.0260(10) 0.0327(12) -0.0030(8) 0.0051(9) -0.0031(8)
C5 0.0240(10) 0.0319(12) 0.0506(14) -0.0079(10) 0.0087(10) 0.0016(9)
O6 0.0867(15) 0.0639(13) 0.0525(12) -0.0193(10) 0.0143(11) -0.0429(12)
C7 0.0318(11) 0.0345(12) 0.0372(13) 0.0039(10) 0.0020(9) -0.0005(9)
O5 0.0670(14) 0.0295(10) 0.112(2) 0.0001(11) -0.0065(13) -0.0072(9)
C4 0.0373(12) 0.0334(13) 0.0533(15) -0.0138(11) 0.0069(11) -0.0018(10)
C8 0.0492(15) 0.0452(15) 0.0498(16) 0.0145(12) 0.0065(12) 0.0038(12)
C2 0.0293(13) 0.0574(18) 0.101(3) -0.0269(17) -0.0005(14) 0.0027(12)
C3 0.075(2) 0.0479(17) 0.072(2) -0.0067(15) 0.0217(17) -0.0177(15)
C1 0.060(2) 0.095(3) 0.095(3) 0.001(2) 0.0010(19) 0.0270(19)

loop_
_atom_site_label
_atom_site_type_symbol
_atom_site_fract_x
_atom_site_fract_y
_atom_site_fract_z
_atom_site_U_iso_or_equiv
_atom_site_thermal_displace_type
_atom_site_occupancy
_atom_site_calc_flag
_atom_site_refinement_flags
F1 F 0.43455(16) 0.04306(5) 0.69517(16) 0.0448(4) Uani 1 d .
O2 O 0.30541(18) -0.12215(6) 0.74090(16) 0.0324(4) Uani 1 d .
O4 O 0.8505(2) -0.02029(6) 0.80209(18) 0.0382(4) Uani 1 d .
F2 F 0.56582(19) 0.01365(5) 0.89451(13) 0.0456(4) Uani 1 d .
O3 O 0.4819(2) -0.06000(6) 0.59767(16) 0.0397(4) Uani 1 d .
O1 O 0.1012(2) -0.05796(6) 0.6785(2) 0.0484(5) Uani 1 d .
N2 N 0.9647(3) 0.22924(8) 0.8839(2) 0.0444(5) Uani 1 d .
N1 N 0.0419(2) -0.14315(8) 0.6100(2) 0.0430(5) Uani 1 d .
C13 C 0.7379(3) 0.11629(8) 0.6842(2) 0.0301(5) Uani 1 d .
H13 H 0.6622 0.1099 0.6001 0.036 Uiso 1 calc R
C14 C 0.7889(3) 0.16709(8) 0.7212(2) 0.0325(5) Uani 1 d .
H14 H 0.7481 0.1951 0.6634 0.039 Uiso 1 calc R
C11 C 0.7380(3) 0.01876(8) 0.7293(2) 0.0277(4) Uani 1 d .
H11 H 0.7305 0.0144 0.6318 0.033 Uiso 1 calc R
C9 C 0.4850(3) -0.04725(8) 0.7129(2) 0.0281(5) Uani 1 d .
C15 C 0.9025(3) 0.17540(8) 0.8466(2) 0.0333(5) Uani 1 d .
C17 C 0.9108(3) 0.08403(9) 0.8974(2) 0.0328(5) Uani 1 d .
H17 H 0.9508 0.0563 0.9564 0.039 Uiso 1 calc R
C12 C 0.7984(3) 0.07419(8) 0.7714(2) 0.0267(4) Uani 1 d .
C16 C 0.9633(3) 0.13482(9) 0.9354(2) 0.0353(5) Uani 1 d .
H16 H 1.0385 0.1415 1.0195 0.042 Uiso 1 calc R
C10 C 0.5568(3) 0.00745(8) 0.7597(2) 0.0299(5) Uani 1 d .
C6 C 0.4234(3) -0.08296(8) 0.8135(2) 0.0292(5) Uani 1 d .
H6 H 0.3630 -0.0623 0.8715 0.035 Uiso 1 calc R
C5 C 0.1428(3) -0.10432(9) 0.6751(2) 0.0354(5) Uani 1 d .
O6 O 1.0711(3) 0.23567(8) 0.9929(2) 0.0679(6) Uani 1 d .
C7 C 0.5810(3) -0.11216(9) 0.9002(2) 0.0354(5) Uani 1 d .
H7A H 0.6684 -0.0868 0.9452 0.043 Uiso 1 calc R
H7B H 0.6360 -0.1336 0.8416 0.043 Uiso 1 calc R
O5 O 0.9123(3) 0.26480(8) 0.8036(3) 0.0739(7) Uani 1 d .
C4 C 0.1053(3) -0.19745(9) 0.6126(3) 0.0419(6) Uani 1 d .
H4A H 0.2302 -0.1973 0.6104 0.050 Uiso 1 calc R
H4B H 0.0409 -0.2156 0.5320 0.050 Uiso 1 calc R
C8 C 0.5288(4) -0.14732(10) 1.0072(3) 0.0488(6) Uani 1 d .
H8A H 0.6335 -0.1632 1.0621 0.073 Uiso 1 calc R
H8B H 0.4495 -0.1743 0.9631 0.073 Uiso 1 calc R
H8C H 0.4707 -0.1266 1.0637 0.073 Uiso 1 calc R
C2 C -0.1472(3) -0.13358(12) 0.5476(4) 0.0651(9) Uani 1 d .
H2A H -0.2190 -0.1588 0.5834 0.078 Uiso 1 calc R
H2B H -0.1792 -0.0987 0.5726 0.078 Uiso 1 calc R
C3 C 0.0818(5) -0.22689(12) 0.7370(3) 0.0641(8) Uani 1 d .
H3A H 0.1504 -0.2101 0.8169 0.096 Uiso 1 calc R
H3B H 0.1215 -0.2625 0.7330 0.096 Uiso 1 calc R
H3C H -0.0415 -0.2268 0.7401 0.096 Uiso 1 calc R
C1 C -0.1874(5) -0.13777(17) 0.3999(4) 0.0859(12) Uani 1 d .
H1A H -0.1304 -0.1096 0.3630 0.129 Uiso 1 calc R
H1B H -0.3137 -0.1356 0.3653 0.129 Uiso 1 calc R
H1C H -0.1448 -0.1708 0.3743 0.129 Uiso 1 calc R
H18 H 0.9199(46) -0.0271(13) 0.7591(34) 0.064(11) Uiso 1 d .

loop_
_atom_type_symbol
_atom_type_description
_atom_type_scat_dispersion_real
_atom_type_scat_dispersion_imag
_atom_type_scat_source
C C 0.0033 0.0016 'International Tables Vol C Tables 4.2.6.8 and 6.1.1.4'
H H 0.0000 0.0000 'International Tables Vol C Tables 4.2.6.8 and 6.1.1.4'
N N 0.0061 0.0033 'International Tables Vol C Tables 4.2.6.8 and 6.1.1.4'
O O 0.0106 0.0060 'International Tables Vol C Tables 4.2.6.8 and 6.1.1.4'
F F 0.0171 0.0103 'International Tables Vol C Tables 4.2.6.8 and 6.1.1.4'

loop_
_geom_angle_atom_site_label_1
_geom_angle_atom_site_label_2
_geom_angle_atom_site_label_3
_geom_angle
C5 O2 C6 115.33(16)
O5 N2 O6 123.5(2)
O5 N2 C15 118.6(2)
O6 N2 C15 117.8(2)
C5 N1 C4 122.23(19)
C5 N1 C2 120.0(2)
C4 N1 C2 117.3(2)
C14 C13 C12 120.9(2)
C13 C14 C15 118.4(2)
O4 C11 C12 113.21(17)
O4 C11 C10 104.28(17)
C12 C11 C10 110.91(16)
O3 C9 C6 123.10(19)
O3 C9 C10 118.02(19)
C6 C9 C10 118.87(18)
C16 C15 C14 122.2(2)
C16 C15 N2 119.1(2)
C14 C15 N2 118.6(2)
C16 C17 C12 120.3(2)
C17 C12 C13 119.28(19)
C17 C12 C11 120.84(19)
C13 C12 C11 119.86(18)
C15 C16 C17 118.9(2)
F2 C10 F1 105.99(17)
F2 C10 C11 109.82(17)
F1 C10 C11 110.24(17)
F2 C10 C9 110.37(17)
F1 C10 C9 106.99(16)
C11 C10 C9 113.15(17)
O2 C6 C9 109.41(17)
O2 C6 C7 106.73(17)
C9 C6 C7 110.25(17)
O1 C5 N1 126.8(2)
O1 C5 O2 121.8(2)
N1 C5 O2 111.46(18)
C6 C7 C8 112.86(19)
N1 C4 C3 112.4(2)
C1 C2 N1 112.8(3)

loop_
_geom_bond_atom_site_label_1
_geom_bond_atom_site_label_2
_geom_bond_distance
F1 C10 1.3635(25)
O2 C5 1.3593(25)
O2 C6 1.4353(25)
O4 C11 1.4122(25)
F2 C10 1.3575(24)
O3 C9 1.2036(25)
O1 C5 1.2246(27)
N2 O5 1.2214(30)
N2 O6 1.2276(30)
N2 C15 1.4717(29)
N1 C5 1.3357(29)
N1 C4 1.4636(30)
N1 C2 1.4739(31)
C13 C14 1.3777(30)
C13 C12 1.3983(29)
C14 C15 1.3850(32)
C11 C12 1.5153(28)
C11 C10 1.5263(28)
C9 C6 1.5179(29)
C9 C10 1.5328(29)
C15 C16 1.3786(33)
C17 C16 1.3821(32)
C17 C12 1.3926(30)
C6 C7 1.5230(29)
C7 C8 1.5259(33)
C4 C3 1.5091(40)
C2 C1 1.4576(52)
